data_4037797
loop_
_publ_author_name
'Leas, Derek Andrew'
'Dong, Yuxiang'
'Garrison, Jered C.'
'Wang, Xiaofang'
'Ezell, Edward L.'
'Stack, Douglas Edward'
'Vennerstrom, Jonathan L.'

_publ_section_title
;
 Tricyclic Imidazolidin-4-ones by Witkop Oxidation of
 Tetrahydro-\b-carbolines.
;
_journal_name_full 'The Journal of organic chemistry'
_journal_paper_doi 10.1021/acs.joc.9b03402
_journal_year 2020
_chemical_formula_moiety 'C16 H18 N2 O4'
_chemical_formula_sum 'C16 H18 N2 O4'
_chemical_formula_weight 302.32
_space_group_crystal_system orthorhombic
_space_group_IT_number 19
_space_group_name_Hall 'P 2ac 2ab'
_space_group_name_H-M_alt 'P 21 21 21'
_atom_sites_solution_hydrogens geom
_audit_creation_date 2019-08-07
_audit_creation_method
;
Olex2 1.2
(compiled 2015.09.30 svn.r3233 for OlexSys, GUI svn.r5103)
;
_cell_angle_alpha 90
_cell_angle_beta 90
_cell_angle_gamma 90
_cell_formula_units_Z 4
_cell_length_a 8.77594(11)
_cell_length_b 10.37922(11)
_cell_length_c 16.1674(2)
_cell_measurement_reflns_used 5234
_cell_measurement_temperature 100
_cell_measurement_theta_max 75.5880
_cell_measurement_theta_min 5.0480
_cell_volume 1472.65(3)
_computing_cell_refinement
;
CrysAlisPro, Agilent Technologies,
Version 1.171.37.35 (release 13-08-2014 CrysAlis171 .NET)
(compiled Aug 13 2014,18:06:01)
;
_computing_data_collection
;
CrysAlisPro, Agilent Technologies,
Version 1.171.37.35 (release 13-08-2014 CrysAlis171 .NET)
(compiled Aug 13 2014,18:06:01)
;
_computing_data_reduction
;
CrysAlisPro, Agilent Technologies,
Version 1.171.37.35 (release 13-08-2014 CrysAlis171 .NET)
(compiled Aug 13 2014,18:06:01)
;
_computing_molecular_graphics 'Olex2 (Dolomanov et al., 2009)'
_computing_publication_material 'Olex2 (Dolomanov et al., 2009)'
_computing_structure_refinement 'ShelXL (Sheldrick, 2015)'
_computing_structure_solution 'ShelXS (Sheldrick, 2008)'
_diffrn_ambient_temperature 100
_diffrn_detector 'CCD plate'
_diffrn_detector_area_resol_mean 8.2603
_diffrn_detector_type Onyx
_diffrn_measured_fraction_theta_full 0.999
_diffrn_measured_fraction_theta_max 0.979
_diffrn_measurement_details
;
#__ type_ start__ end____ width___ exp.time_
  1 omega -114.00  -20.00   1.0000    6.5750
omega____ theta____ kappa____ phi______ frames
    -      -44.1816  -57.0000    0.0000 94

#__ type_ start__ end____ width___ exp.time_
  2 omega  -25.00   68.00   1.0000    6.5750
omega____ theta____ kappa____ phi______ frames
    -       44.1816  -57.0000 -120.0000 93

#__ type_ start__ end____ width___ exp.time_
  3 omega   36.00  121.00   1.0000   26.3000
omega____ theta____ kappa____ phi______ frames
    -      108.0049 -125.0000  120.0000 85

#__ type_ start__ end____ width___ exp.time_
  4 omega   27.00  109.00   1.0000   26.3000
omega____ theta____ kappa____ phi______ frames
    -      108.0049  -95.0000 -120.0000 82

#__ type_ start__ end____ width___ exp.time_
  5 omega   34.00  178.00   1.0000   26.3000
omega____ theta____ kappa____ phi______ frames
    -      108.0049    0.0000 -180.0000 144

#__ type_ start__ end____ width___ exp.time_
  6 omega   35.00   69.00   1.0000   26.3000
omega____ theta____ kappa____ phi______ frames
    -      108.0049  -30.0000 -150.0000 34

#__ type_ start__ end____ width___ exp.time_
  7 omega -115.00  -22.00   1.0000    6.5750
omega____ theta____ kappa____ phi______ frames
    -      -44.1816  -38.0000 -120.0000 93

#__ type_ start__ end____ width___ exp.time_
  8 omega -114.00  -20.00   1.0000    6.5750
omega____ theta____ kappa____ phi______ frames
    -      -44.1816  -57.0000  150.0000 94

#__ type_ start__ end____ width___ exp.time_
  9 omega   35.00   69.00   1.0000   26.3000
omega____ theta____ kappa____ phi______ frames
    -      108.0049  -30.0000   60.0000 34

#__ type_ start__ end____ width___ exp.time_
 10 omega   85.00  118.00   1.0000   26.3000
omega____ theta____ kappa____ phi______ frames
    -      108.0049   30.0000 -120.0000 33

#__ type_ start__ end____ width___ exp.time_
 11 omega   35.00   69.00   1.0000   26.3000
omega____ theta____ kappa____ phi______ frames
    -      108.0049  -30.0000  120.0000 34
;
_diffrn_measurement_device 'four-circle diffractometer'
_diffrn_measurement_device_type 'Xcalibur, Onyx, Ultra'
_diffrn_measurement_method '\w scans'
_diffrn_orient_matrix_UB_11 0.1616947000
_diffrn_orient_matrix_UB_12 -0.0368873000
_diffrn_orient_matrix_UB_13 -0.0286953000
_diffrn_orient_matrix_UB_21 0.0349209000
_diffrn_orient_matrix_UB_22 0.1428793000
_diffrn_orient_matrix_UB_23 -0.0177226000
_diffrn_orient_matrix_UB_31 0.0589435000
_diffrn_orient_matrix_UB_32 0.0165467000
_diffrn_orient_matrix_UB_33 0.0890390000
_diffrn_radiation_monochromator mirror
_diffrn_radiation_probe x-ray
_diffrn_radiation_type CuK\a
_diffrn_radiation_wavelength 1.54184
_diffrn_reflns_av_R_equivalents 0.0422
_diffrn_reflns_av_unetI/netI 0.0399
_diffrn_reflns_Laue_measured_fraction_full 0.999
_diffrn_reflns_Laue_measured_fraction_max 0.979
_diffrn_reflns_limit_h_max 10
_diffrn_reflns_limit_h_min -9
_diffrn_reflns_limit_k_max 12
_diffrn_reflns_limit_k_min -13
_diffrn_reflns_limit_l_max 19
_diffrn_reflns_limit_l_min -16
_diffrn_reflns_number 7998
_diffrn_reflns_point_group_measured_fraction_full 0.971
_diffrn_reflns_point_group_measured_fraction_max 0.930
_diffrn_reflns_theta_full 67.684
_diffrn_reflns_theta_max 75.617
_diffrn_reflns_theta_min 5.064
_diffrn_source 'sealed X-ray tube'
_diffrn_source_type 'Enhance Ultra (Cu) X-ray Source'
_exptl_absorpt_coefficient_mu 0.818
_exptl_absorpt_correction_T_max 1.00000
_exptl_absorpt_correction_T_min 0.91728
_exptl_absorpt_correction_type multi-scan
_exptl_absorpt_process_details
;
CrysAlisPro, Agilent Technologies,
Version 1.171.37.35 (release 13-08-2014 CrysAlis171 .NET)
(compiled Aug 13 2014,18:06:01)
Empirical absorption correction using spherical harmonics,
 implemented in SCALE3 ABSPACK scaling algorithm.
Empirical absorption correction using spherical harmonics,
 implemented in SCALE3 ABSPACK scaling algorithm.
;
_exptl_crystal_colour 'clear colourless'
_exptl_crystal_density_diffrn 1.364
_exptl_crystal_description irregular
_exptl_crystal_F_000 640
_exptl_crystal_size_max 0.25
_exptl_crystal_size_mid 0.05
_exptl_crystal_size_min 0.05
_refine_diff_density_max 0.162
_refine_diff_density_min -0.244
_refine_diff_density_rms 0.048
_refine_ls_abs_structure_details
;
 Flack x determined using 984 quotients [(I+)-(I-)]/[(I+)+(I-)]
 (Parsons and Flack (2004), Acta Cryst. A60, s61).
;
_refine_ls_abs_structure_Flack 0.24(16)
_refine_ls_extinction_method none
_refine_ls_goodness_of_fit_ref 1.051
_refine_ls_hydrogen_treatment constr
_refine_ls_matrix_type full
_refine_ls_number_parameters 202
_refine_ls_number_reflns 2825
_refine_ls_number_restraints 0
_refine_ls_restrained_S_all 1.051
_refine_ls_R_factor_all 0.0421
_refine_ls_R_factor_gt 0.0373
_refine_ls_shift/su_max 0.000
_refine_ls_shift/su_mean 0.000
_refine_ls_structure_factor_coef Fsqd
_refine_ls_weighting_details 'w=1/[\s^2^(Fo^2^)+(0.0584P)^2^+0.0866P] where P=(Fo^2^+2Fc^2^)/3'
_refine_ls_weighting_scheme calc
_refine_ls_wR_factor_gt 0.0954
_refine_ls_wR_factor_ref 0.0984
_reflns_Friedel_coverage 0.645
_reflns_Friedel_fraction_full 0.931
_reflns_Friedel_fraction_max 0.864
_reflns_number_gt 2638
_reflns_number_total 2825
_reflns_threshold_expression 'I > 2\s(I)'
_cod_data_source_file jo9b03402_si_002.cif
_cod_data_source_block jv-dl-nolabel
_cod_database_code 4037797
_shelxl_version_number 2013-4
_chemical_oxdiff_formula C10H10N2O2
_shelx_space_group_comment
;
The symmetry employed for this shelxl refinement is uniquely defined
by the following loop, which should always be used as a source of
symmetry information in preference to the above space-group names.
They are only intended as comments.
;
_reflns_odcompleteness_completeness 99.94
_reflns_odcompleteness_iscentric 1
_reflns_odcompleteness_theta 66.97
_olex2_refinement_description
;
1. Fixed Uiso
 At 1.2 times of:
  All C(H) groups, All C(H,H) groups
 At 1.5 times of:
  All C(H,H,H) groups
2.a Ternary CH refined with riding coordinates:
 C3(H3)
2.b Secondary CH2 refined with riding coordinates:
 C4(H4A,H4B), C12(H12A,H12B)
2.c Aromatic/amide H refined with riding coordinates:
 C10(H10), C8(H8), C7(H7), C9(H9)
2.d Idealised Me refined as rotating group:
 C15(H15A,H15B,H15C), C16(H16A,H16B,H16C), C1(H1A,H1B,H1C)
;
_olex2_date_sample_data_collection 2019-08-06
_olex2_exptl_crystal_mounting_method 'Mounted on a Kryoloop using paratone oil'
_olex2_submission_special_instructions 'No special instructions were received'

loop_
_space_group_symop_operation_xyz
'x, y, z'
'-x+1/2, -y, z+1/2'
'x+1/2, -y+1/2, -z'
'-x, y+1/2, -z+1/2'

loop_
_atom_site_label
_atom_site_type_symbol
_atom_site_fract_x
_atom_site_fract_y
_atom_site_fract_z
_atom_site_U_iso_or_equiv
_atom_site_adp_type
_atom_site_occupancy
_atom_site_site_symmetry_order
_atom_site_calc_flag
_atom_site_refinement_flags_posn
O3 O -0.01380(19) 0.84214(15) 0.45902(10) 0.0238(4) Uani 1 1 d .
O4 O 0.1839(2) 0.34598(17) 0.42783(11) 0.0265(4) Uani 1 1 d .
O2 O -0.1689(2) 0.71176(17) 0.64321(12) 0.0294(4) Uani 1 1 d .
N1 N -0.0410(2) 0.45065(17) 0.45835(11) 0.0174(4) Uani 1 1 d .
O1 O 0.0461(2) 0.82698(15) 0.65443(11) 0.0256(4) Uani 1 1 d .
C6 C -0.0399(3) 0.6525(2) 0.38081(14) 0.0186(4) Uani 1 1 d .
N2 N 0.0005(2) 0.49373(17) 0.59808(12) 0.0190(4) Uani 1 1 d .
C4 C 0.1359(3) 0.6732(2) 0.51273(14) 0.0187(5) Uani 1 1 d .
H4A H 0.2124 0.7406 0.5250 0.022 Uiso 1 1 calc R
H4B H 0.1899 0.6018 0.4847 0.022 Uiso 1 1 calc R
C12 C -0.1195(2) 0.4869(2) 0.53548(14) 0.0182(4) Uani 1 1 d .
H12A H -0.1707 0.5714 0.5293 0.022 Uiso 1 1 calc R
H12B H -0.1966 0.4214 0.5507 0.022 Uiso 1 1 calc R
C10 C -0.1165(3) 0.4549(2) 0.31290(15) 0.0224(5) Uani 1 1 d .
H10 H -0.1334 0.3646 0.3146 0.027 Uiso 1 1 calc R
C11 C -0.0648(2) 0.5189(2) 0.38285(14) 0.0183(5) Uani 1 1 d .
C15 C 0.2699(3) 0.3985(2) 0.59994(16) 0.0229(5) Uani 1 1 d .
H15A H 0.2745 0.4002 0.6605 0.034 Uiso 1 1 calc GR
H15B H 0.3132 0.4784 0.5778 0.034 Uiso 1 1 calc GR
H15C H 0.3283 0.3248 0.5793 0.034 Uiso 1 1 calc GR
C5 C 0.0217(3) 0.7291(2) 0.45213(14) 0.0186(5) Uani 1 1 d .
C3 C 0.0731(3) 0.6211(2) 0.59719(14) 0.0185(5) Uani 1 1 d .
H3 H 0.1627 0.6152 0.6352 0.022 Uiso 1 1 calc R
C2 C -0.0332(3) 0.7219(2) 0.63444(14) 0.0206(5) Uani 1 1 d .
C8 C -0.1220(3) 0.6555(3) 0.23778(15) 0.0269(5) Uani 1 1 d .
H8 H -0.1412 0.7021 0.1883 0.032 Uiso 1 1 calc R
C7 C -0.0721(3) 0.7191(2) 0.30808(15) 0.0225(5) Uani 1 1 d .
H7 H -0.0596 0.8099 0.3067 0.027 Uiso 1 1 calc R
C9 C -0.1437(3) 0.5229(3) 0.24022(15) 0.0258(5) Uani 1 1 d .
H9 H -0.1772 0.4786 0.1921 0.031 Uiso 1 1 calc R
C16 C 0.0392(3) 0.2576(2) 0.60439(16) 0.0242(5) Uani 1 1 d .
H16A H -0.0679 0.2497 0.5880 0.036 Uiso 1 1 calc GR
H16B H 0.0467 0.2554 0.6648 0.036 Uiso 1 1 calc GR
H16C H 0.0977 0.1860 0.5809 0.036 Uiso 1 1 calc GR
C14 C 0.1036(3) 0.3861(2) 0.57218(14) 0.0194(5) Uani 1 1 d .
C13 C 0.0914(3) 0.3879(2) 0.47718(15) 0.0194(5) Uani 1 1 d .
C1 C -0.0412(3) 0.9386(2) 0.67887(17) 0.0299(6) Uani 1 1 d .
H1A H -0.1306 0.9110 0.7106 0.045 Uiso 1 1 calc GR
H1B H -0.0744 0.9855 0.6294 0.045 Uiso 1 1 calc GR
H1C H 0.0222 0.9950 0.7132 0.045 Uiso 1 1 calc GR

loop_
_atom_site_aniso_label
_atom_site_aniso_U_11
_atom_site_aniso_U_22
_atom_site_aniso_U_33
_atom_site_aniso_U_23
_atom_site_aniso_U_13
_atom_site_aniso_U_12
O3 0.0247(9) 0.0182(7) 0.0286(9) 0.0011(7) -0.0001(7) 0.0020(7)
O4 0.0249(9) 0.0283(8) 0.0263(9) -0.0045(7) 0.0005(7) 0.0073(8)
O2 0.0243(9) 0.0268(8) 0.0370(10) -0.0043(8) 0.0077(7) 0.0004(7)
N1 0.0182(9) 0.0172(8) 0.0170(9) -0.0002(7) -0.0004(7) -0.0001(7)
O1 0.0270(9) 0.0196(8) 0.0302(9) -0.0054(7) -0.0019(7) -0.0008(7)
C6 0.0151(10) 0.0214(10) 0.0193(11) 0.0020(9) 0.0027(8) 0.0027(9)
N2 0.0178(10) 0.0183(8) 0.0209(9) 0.0012(7) -0.0010(7) -0.0005(8)
C4 0.0165(11) 0.0170(9) 0.0225(11) -0.0010(8) -0.0005(8) -0.0023(8)
C12 0.0152(10) 0.0188(9) 0.0206(11) 0.0008(8) -0.0004(8) 0.0011(8)
C10 0.0219(12) 0.0226(10) 0.0226(11) -0.0012(9) -0.0012(9) -0.0020(9)
C11 0.0161(11) 0.0217(10) 0.0170(10) 0.0016(8) 0.0003(7) 0.0007(9)
C15 0.0199(12) 0.0218(10) 0.0271(13) 0.0025(9) -0.0040(9) 0.0009(9)
C5 0.0160(11) 0.0188(10) 0.0210(11) 0.0031(8) 0.0047(8) -0.0014(9)
C3 0.0187(11) 0.0180(10) 0.0189(11) -0.0001(8) -0.0031(8) -0.0004(8)
C2 0.0244(12) 0.0204(10) 0.0171(10) 0.0007(8) -0.0011(9) 0.0001(9)
C8 0.0260(12) 0.0343(12) 0.0202(11) 0.0070(10) -0.0011(9) 0.0007(11)
C7 0.0222(12) 0.0231(10) 0.0222(12) 0.0037(9) 0.0023(9) 0.0025(9)
C9 0.0251(12) 0.0342(13) 0.0180(11) -0.0032(10) -0.0030(9) -0.0010(10)
C16 0.0264(12) 0.0191(10) 0.0272(12) 0.0047(9) -0.0033(10) -0.0016(10)
C14 0.0192(11) 0.0166(10) 0.0225(11) 0.0014(8) -0.0035(9) 0.0009(8)
C13 0.0187(11) 0.0145(9) 0.0250(12) -0.0003(8) -0.0017(9) -0.0008(8)
C1 0.0369(14) 0.0192(10) 0.0337(14) -0.0058(10) 0.0017(11) 0.0019(10)

loop_
_atom_type_symbol
_atom_type_description
_atom_type_scat_dispersion_real
_atom_type_scat_dispersion_imag
_atom_type_scat_source
C C 0.0181 0.0091 'International Tables Vol C Tables 4.2.6.8 and 6.1.1.4'
H H 0.0000 0.0000 'International Tables Vol C Tables 4.2.6.8 and 6.1.1.4'
N N 0.0311 0.0180 'International Tables Vol C Tables 4.2.6.8 and 6.1.1.4'
O O 0.0492 0.0322 'International Tables Vol C Tables 4.2.6.8 and 6.1.1.4'

loop_
_geom_angle_atom_site_label_1
_geom_angle_atom_site_label_2
_geom_angle_atom_site_label_3
_geom_angle
C11 N1 C12 121.93(17)
C13 N1 C12 109.32(18)
C13 N1 C11 123.47(19)
C2 O1 C1 116.5(2)
C11 C6 C5 124.1(2)
C7 C6 C11 118.6(2)
C7 C6 C5 117.3(2)
C12 N2 C3 110.44(17)
C12 N2 C14 101.87(17)
C3 N2 C14 114.02(17)
H4A C4 H4B 107.2
C5 C4 H4A 107.9
C5 C4 H4B 107.9
C5 C4 C3 117.53(18)
C3 C4 H4A 107.9
C3 C4 H4B 107.9
N1 C12 H12A 110.7
N1 C12 H12B 110.7
N2 C12 N1 105.14(17)
N2 C12 H12A 110.7
N2 C12 H12B 110.7
H12A C12 H12B 108.8
C11 C10 H10 119.9
C11 C10 C9 120.1(2)
C9 C10 H10 119.9
C6 C11 N1 119.2(2)
C10 C11 N1 120.5(2)
C10 C11 C6 120.3(2)
H15A C15 H15B 109.5
H15A C15 H15C 109.5
H15B C15 H15C 109.5
C14 C15 H15A 109.5
C14 C15 H15B 109.5
C14 C15 H15C 109.5
O3 C5 C6 119.2(2)
O3 C5 C4 118.5(2)
C6 C5 C4 122.07(19)
N2 C3 C4 118.15(18)
N2 C3 H3 106.3
N2 C3 C2 110.39(19)
C4 C3 H3 106.3
C2 C3 C4 108.77(17)
C2 C3 H3 106.3
O2 C2 O1 124.0(2)
O2 C2 C3 126.3(2)
O1 C2 C3 109.7(2)
C7 C8 H8 120.3
C7 C8 C9 119.5(2)
C9 C8 H8 120.3
C6 C7 H7 119.3
C8 C7 C6 121.4(2)
C8 C7 H7 119.3
C10 C9 H9 119.9
C8 C9 C10 120.2(2)
C8 C9 H9 119.9
H16A C16 H16B 109.5
H16A C16 H16C 109.5
H16B C16 H16C 109.5
C14 C16 H16A 109.5
C14 C16 H16B 109.5
C14 C16 H16C 109.5
N2 C14 C15 115.54(18)
N2 C14 C16 109.26(19)
N2 C14 C13 103.18(17)
C15 C14 C16 108.86(18)
C15 C14 C13 110.9(2)
C16 C14 C13 108.81(18)
O4 C13 N1 126.2(2)
O4 C13 C14 127.1(2)
N1 C13 C14 106.69(19)
O1 C1 H1A 109.5
O1 C1 H1B 109.5
O1 C1 H1C 109.5
H1A C1 H1B 109.5
H1A C1 H1C 109.5
H1B C1 H1C 109.5

loop_
_geom_bond_atom_site_label_1
_geom_bond_atom_site_label_2
_geom_bond_distance
O3 C5 1.219(3)
O4 C13 1.219(3)
O2 C2 1.204(3)
N1 C12 1.474(3)
N1 C11 1.426(3)
N1 C13 1.366(3)
O1 C2 1.334(3)
O1 C1 1.444(3)
C6 C11 1.404(3)
C6 C5 1.502(3)
C6 C7 1.393(3)
N2 C12 1.462(3)
N2 C3 1.468(3)
N2 C14 1.497(3)
C4 H4A 0.9900
C4 H4B 0.9900
C4 C5 1.517(3)
C4 C3 1.569(3)
C12 H12A 0.9900
C12 H12B 0.9900
C10 H10 0.9500
C10 C11 1.388(3)
C10 C9 1.391(3)
C15 H15A 0.9800
C15 H15B 0.9800
C15 H15C 0.9800
C15 C14 1.532(3)
C3 H3 1.0000
C3 C2 1.526(3)
C8 H8 0.9500
C8 C7 1.385(4)
C8 C9 1.389(4)
C7 H7 0.9500
C9 H9 0.9500
C16 H16A 0.9800
C16 H16B 0.9800
C16 H16C 0.9800
C16 C14 1.539(3)
C14 C13 1.540(3)
C1 H1A 0.9800
C1 H1B 0.9800
C1 H1C 0.9800

loop_
_geom_torsion_atom_site_label_1
_geom_torsion_atom_site_label_2
_geom_torsion_atom_site_label_3
_geom_torsion_atom_site_label_4
_geom_torsion
N2 C3 C2 O2 -18.8(3)
N2 C3 C2 O1 162.90(18)
N2 C14 C13 O4 156.9(2)
N2 C14 C13 N1 -20.7(2)
C4 C3 C2 O2 112.3(3)
C4 C3 C2 O1 -66.0(2)
C12 N1 C11 C6 55.7(3)
C12 N1 C11 C10 -122.3(2)
C12 N1 C13 O4 -179.4(2)
C12 N1 C13 C14 -1.7(2)
C12 N2 C3 C4 -53.0(2)
C12 N2 C3 C2 73.1(2)
C12 N2 C14 C15 155.59(19)
C12 N2 C14 C16 -81.3(2)
C12 N2 C14 C13 34.4(2)
C11 N1 C12 N2 -130.8(2)
C11 N1 C13 O4 -24.7(3)
C11 N1 C13 C14 152.9(2)
C11 C6 C5 O3 -151.5(2)
C11 C6 C5 C4 33.0(3)
C11 C6 C7 C8 -2.5(3)
C11 C10 C9 C8 -1.2(4)
C15 C14 C13 O4 32.6(3)
C15 C14 C13 N1 -145.01(18)
C5 C6 C11 N1 4.6(3)
C5 C6 C11 C10 -177.5(2)
C5 C6 C7 C8 176.7(2)
C5 C4 C3 N2 78.6(2)
C5 C4 C3 C2 -48.2(2)
C3 N2 C12 N1 85.4(2)
C3 N2 C14 C15 36.6(3)
C3 N2 C14 C16 159.75(18)
C3 N2 C14 C13 -84.6(2)
C3 C4 C5 O3 85.7(3)
C3 C4 C5 C6 -98.7(2)
C7 C6 C11 N1 -176.3(2)
C7 C6 C11 C10 1.7(3)
C7 C6 C5 O3 29.3(3)
C7 C6 C5 C4 -146.2(2)
C7 C8 C9 C10 0.4(4)
C9 C10 C11 N1 178.1(2)
C9 C10 C11 C6 0.2(3)
C9 C8 C7 C6 1.5(4)
C16 C14 C13 O4 -87.1(3)
C16 C14 C13 N1 95.3(2)
C14 N2 C12 N1 -36.1(2)
C14 N2 C3 C4 61.0(2)
C14 N2 C3 C2 -172.96(18)
C13 N1 C12 N2 24.3(2)
C13 N1 C11 C6 -95.9(3)
C13 N1 C11 C10 86.2(3)
C1 O1 C2 O2 -7.4(4)
C1 O1 C2 C3 170.95(19)
